data_4343472
loop_
_publ_author_name
'W\"achtler, Erik'
'Priv\'er, Steven H'
'Wagler, J\"org'
'Heine, Thomas'
'Zhechkov, Lyuben'
'Bennett, Martin A.'
'Bhargava, Suresh K.'

_publ_contact_author
;
 W\"achtler, Erik 
 Institut f\"ur Anorganische Chemie  
 Technische Universit\"at Bergakademie Freiberg
 Leipziger Str. 29 
 09596 Freiberg 
 Bundesrepublik Deutschland
;
_publ_section_title
;
 Metallophilic Contacts in 2-C6F4PPh2 Bridged Heterobinuclear Complexes: A
 Crystallographic and Computational Study.
;
_journal_issue 14
_journal_name_full 'Inorganic chemistry'
_journal_page_first 6947
_journal_page_last 6957
_journal_paper_doi 10.1021/acs.inorgchem.5b00939
_journal_volume 54
_journal_year 2015
_chemical_formula_moiety 'C42 H38 Au2 Cl2 F8 P4 Pd, C H2 Cl2'
_chemical_formula_sum 'C43 H40 Au2 Cl4 F8 P4 Pd'
_chemical_formula_weight 1474.76
_chemical_name_systematic
; 
 ? 
;
_space_group_IT_number 14
_symmetry_cell_setting monoclinic
_symmetry_space_group_name_Hall '-P 2ybc'
_symmetry_space_group_name_H-M 'P 1 21/c 1'
_atom_sites_solution_hydrogens geom
_atom_sites_solution_primary direct
_atom_sites_solution_secondary difmap
_audit_creation_method SHELXL-97
_cell_angle_alpha 90.00
_cell_angle_beta 102.0280(10)
_cell_angle_gamma 90.00
_cell_formula_units_Z 4
_cell_length_a 16.2013(8)
_cell_length_b 17.9786(9)
_cell_length_c 16.8757(8)
_cell_measurement_reflns_used 9912
_cell_measurement_temperature 150(2)
_cell_measurement_theta_max 35.52
_cell_measurement_theta_min 2.47
_cell_volume 4807.6(4)
_computing_cell_refinement 'Bruker SAINT'
_computing_data_collection 'Bruker APEX2'
_computing_data_reduction 'Bruker SAINT'
_computing_molecular_graphics 'Bruker SHELXTL'
_computing_publication_material 'Bruker SHELXTL'
_computing_structure_refinement 'SHELXL-97 (Sheldrick, 2008)'
_computing_structure_solution 'SHELXS-97 (Sheldrick, 2008)'
_diffrn_ambient_temperature 150(2)
_diffrn_measured_fraction_theta_full 1.000
_diffrn_measured_fraction_theta_max 1.000
_diffrn_measurement_device_type 'Bruker APEX-II CCD'
_diffrn_measurement_method 'phi and omega scans'
_diffrn_radiation_monochromator graphite
_diffrn_radiation_source 'fine-focus sealed tube'
_diffrn_radiation_type MoK\a
_diffrn_radiation_wavelength 0.71073
_diffrn_reflns_av_R_equivalents 0.0367
_diffrn_reflns_av_sigmaI/netI 0.0383
_diffrn_reflns_limit_h_max 26
_diffrn_reflns_limit_h_min -26
_diffrn_reflns_limit_k_max 24
_diffrn_reflns_limit_k_min -29
_diffrn_reflns_limit_l_max 27
_diffrn_reflns_limit_l_min -27
_diffrn_reflns_number 81417
_diffrn_reflns_theta_full 36.00
_diffrn_reflns_theta_max 36.00
_diffrn_reflns_theta_min 1.67
_exptl_absorpt_coefficient_mu 6.876
_exptl_absorpt_correction_T_max 0.7471
_exptl_absorpt_correction_T_min 0.5577
_exptl_absorpt_correction_type multi-scan
_exptl_absorpt_process_details SADABS
_exptl_crystal_colour colorless
_exptl_crystal_density_diffrn 2.038
_exptl_crystal_density_method 'not measured'
_exptl_crystal_description plate
_exptl_crystal_F_000 2808
_exptl_crystal_size_max 0.21
_exptl_crystal_size_mid 0.20
_exptl_crystal_size_min 0.07
_refine_diff_density_max 1.142
_refine_diff_density_min -1.794
_refine_diff_density_rms 0.134
_refine_ls_extinction_method none
_refine_ls_goodness_of_fit_ref 1.040
_refine_ls_hydrogen_treatment constr
_refine_ls_matrix_type full
_refine_ls_number_parameters 565
_refine_ls_number_reflns 22763
_refine_ls_number_restraints 0
_refine_ls_restrained_S_all 1.040
_refine_ls_R_factor_all 0.0438
_refine_ls_R_factor_gt 0.0263
_refine_ls_shift/su_max 0.010
_refine_ls_shift/su_mean 0.000
_refine_ls_structure_factor_coef Fsqd
_refine_ls_weighting_details 'calc w=1/[\s^2^(Fo^2^)+(0.0171P)^2^+0.4116P] where P=(Fo^2^+2Fc^2^)/3'
_refine_ls_weighting_scheme calc
_refine_ls_wR_factor_gt 0.0481
_refine_ls_wR_factor_ref 0.0508
_reflns_number_gt 17834
_reflns_number_total 22763
_reflns_threshold_expression >2sigma(I)
_cod_data_source_file ic5b00939_si_002.cif
_cod_data_source_block 23
_cod_depositor_comments
;
The following automatic conversions were performed:

'_symmetry_cell_setting' value 'Monoclinic' changed to 'monoclinic'
according to
/usr/data/users/saulius/crontab/automatic-downloads/rss-feeds/ACS/lib/dictionaries/cif_core.dic
dictionary named 'cif_core.dic' version 2.4.2 from 2011-04-26.

'_exptl_absorpt_correction_type' value 'MULTI-SCAN' changed to
'multi-scan' according to
/usr/data/users/saulius/crontab/automatic-downloads/rss-feeds/ACS/lib/dictionaries/cif_core.dic
dictionary named 'cif_core.dic' version 2.4.2 from 2011-04-26.

Automatic conversion script
Id: cif_fix_values 3271 2015-04-21 07:52:19Z andrius 

 Adding full bibliography for 4343462--4343474.cif.
;
_cod_original_sg_symbol_Hall '-P2ybc '
_cod_original_sg_symbol_H-M 'P2(1)/c  '
_cod_database_code 4343472

loop_
_symmetry_equiv_pos_as_xyz
'x, y, z'
'-x, y+1/2, -z+1/2'
'-x, -y, -z'
'x, -y-1/2, z-1/2'

loop_
_atom_site_label
_atom_site_type_symbol
_atom_site_fract_x
_atom_site_fract_y
_atom_site_fract_z
_atom_site_U_iso_or_equiv
_atom_site_adp_type
_atom_site_occupancy
_atom_site_symmetry_multiplicity
_atom_site_calc_flag
_atom_site_refinement_flags
Pd1 Pd 0.654995(9) 0.920435(7) 0.287571(8) 0.01370(3) Uani 1 1 d .
Au1 Au 0.757434(4) 1.014208(4) 0.213767(4) 0.01460(2) Uani 1 1 d .
Au2 Au 0.803251(6) 1.103737(5) 0.083071(5) 0.02620(2) Uani 1 1 d .
Cl1 Cl 0.67253(4) 1.06727(4) 0.01801(4) 0.04282(15) Uani 1 1 d .
Cl2 Cl 0.93322(4) 1.14447(3) 0.14553(4) 0.03442(12) Uani 1 1 d .
P1 P 0.70532(3) 1.11374(3) 0.27606(3) 0.01487(9) Uani 1 1 d .
P2 P 0.82507(3) 0.90788(3) 0.18163(3) 0.01574(9) Uani 1 1 d .
P3 P 0.74084(3) 0.90092(3) 0.41354(3) 0.01979(10) Uani 1 1 d .
P4 P 0.54566(3) 0.92373(3) 0.17437(3) 0.01920(9) Uani 1 1 d .
F1 F 0.58785(8) 1.21436(6) 0.34742(8) 0.0262(3) Uani 1 1 d .
F2 F 0.46034(8) 1.17694(7) 0.41699(8) 0.0286(3) Uani 1 1 d .
F3 F 0.42324(8) 1.03140(8) 0.43512(8) 0.0308(3) Uani 1 1 d .
F4 F 0.51381(8) 0.92446(7) 0.38444(8) 0.0272(3) Uani 1 1 d .
F5 F 0.86142(8) 0.74884(7) 0.13688(8) 0.0271(3) Uani 1 1 d .
F6 F 0.78494(9) 0.62342(7) 0.16557(8) 0.0323(3) Uani 1 1 d .
F7 F 0.65264(9) 0.62795(7) 0.24198(8) 0.0293(3) Uani 1 1 d .
F8 F 0.60163(8) 0.75576(7) 0.29395(8) 0.0272(3) Uani 1 1 d .
C1 C 0.59986(12) 1.01092(10) 0.33187(11) 0.0163(3) Uani 1 1 d .
C2 C 0.61828(12) 1.08717(10) 0.32351(11) 0.0156(3) Uani 1 1 d .
C3 C 0.57141(13) 1.14146(10) 0.35351(12) 0.0186(4) Uani 1 1 d .
C4 C 0.50598(13) 1.12362(11) 0.39019(12) 0.0209(4) Uani 1 1 d .
C5 C 0.48723(12) 1.04971(12) 0.39946(12) 0.0210(4) Uani 1 1 d .
C6 C 0.53482(13) 0.99596(10) 0.37148(12) 0.0195(4) Uani 1 1 d .
C7 C 0.66983(13) 1.19211(10) 0.20889(11) 0.0179(3) Uani 1 1 d .
C8 C 0.72962(14) 1.24246(12) 0.19293(14) 0.0259(4) Uani 1 1 d .
H8 H 0.7869 1.2382 0.2203 0.031 Uiso 1 1 calc R
C9 C 0.70514(16) 1.29890(13) 0.13683(16) 0.0343(5) Uani 1 1 d .
H9 H 0.7459 1.3334 0.1262 0.041 Uiso 1 1 calc R
C10 C 0.62212(16) 1.30540(13) 0.09628(15) 0.0320(5) Uani 1 1 d .
H10 H 0.6059 1.3440 0.0578 0.038 Uiso 1 1 calc R
C11 C 0.56276(15) 1.25528(13) 0.11216(14) 0.0289(5) Uani 1 1 d .
H11 H 0.5055 1.2595 0.0845 0.035 Uiso 1 1 calc R
C12 C 0.58660(13) 1.19897(11) 0.16821(13) 0.0231(4) Uani 1 1 d .
H12 H 0.5456 1.1648 0.1789 0.028 Uiso 1 1 calc R
C13 C 0.78924(13) 1.15110(10) 0.35476(12) 0.0188(4) Uani 1 1 d .
C14 C 0.87090(15) 1.14731(15) 0.34265(15) 0.0342(5) Uani 1 1 d .
H14 H 0.8817 1.1225 0.2962 0.041 Uiso 1 1 calc R
C15 C 0.93763(17) 1.17934(18) 0.39761(17) 0.0447(7) Uani 1 1 d .
H15 H 0.9934 1.1767 0.3882 0.054 Uiso 1 1 calc R
C16 C 0.92269(17) 1.21467(15) 0.46518(16) 0.0379(6) Uani 1 1 d .
H16 H 0.9681 1.2363 0.5029 0.045 Uiso 1 1 calc R
C17 C 0.84174(17) 1.21881(14) 0.47821(14) 0.0345(5) Uani 1 1 d .
H17 H 0.8316 1.2436 0.5250 0.041 Uiso 1 1 calc R
C18 C 0.77516(15) 1.18741(13) 0.42414(13) 0.0278(4) Uani 1 1 d .
H18 H 0.7196 1.1904 0.4340 0.033 Uiso 1 1 calc R
C19 C 0.70455(12) 0.82623(10) 0.24386(11) 0.0161(3) Uani 1 1 d .
C20 C 0.77162(12) 0.82294(10) 0.20195(11) 0.0163(3) Uani 1 1 d .
C21 C 0.79706(13) 0.75431(11) 0.17658(12) 0.0203(4) Uani 1 1 d .
C22 C 0.75893(14) 0.68854(11) 0.19048(12) 0.0225(4) Uani 1 1 d .
C23 C 0.69240(13) 0.69089(10) 0.22989(12) 0.0209(4) Uani 1 1 d .
C24 C 0.66759(12) 0.75853(10) 0.25554(12) 0.0193(4) Uani 1 1 d .
C25 C 0.83937(14) 0.90007(11) 0.07792(12) 0.0211(4) Uani 1 1 d .
C26 C 0.91412(19) 0.9207(2) 0.05794(17) 0.0501(8) Uani 1 1 d .
H26 H 0.9590 0.9388 0.0988 0.060 Uiso 1 1 calc R
C27 C 0.9246(2) 0.9154(2) -0.02086(19) 0.0669(11) Uani 1 1 d .
H27 H 0.9774 0.9277 -0.0335 0.080 Uiso 1 1 calc R
C28 C 0.8591(2) 0.89234(18) -0.08109(17) 0.0531(8) Uani 1 1 d .
H28 H 0.8659 0.8897 -0.1356 0.064 Uiso 1 1 calc R
C29 C 0.7838(2) 0.8732(2) -0.06213(17) 0.0582(9) Uani 1 1 d .
H29 H 0.7380 0.8576 -0.1037 0.070 Uiso 1 1 calc R
C30 C 0.77396(18) 0.87651(18) 0.01753(15) 0.0436(7) Uani 1 1 d .
H30 H 0.7218 0.8624 0.0304 0.052 Uiso 1 1 calc R
C31 C 0.93009(12) 0.90657(10) 0.24555(12) 0.0190(4) Uani 1 1 d .
C32 C 0.97237(14) 0.84193(11) 0.27680(13) 0.0237(4) Uani 1 1 d .
H32 H 0.9474 0.7947 0.2625 0.028 Uiso 1 1 calc R
C33 C 1.05050(15) 0.84653(13) 0.32855(15) 0.0306(5) Uani 1 1 d .
H33 H 1.0788 0.8023 0.3499 0.037 Uiso 1 1 calc R
C34 C 1.08776(16) 0.91472(14) 0.34955(17) 0.0390(6) Uani 1 1 d .
H34 H 1.1407 0.9175 0.3864 0.047 Uiso 1 1 calc R
C35 C 1.04765(16) 0.97926(14) 0.31655(19) 0.0421(7) Uani 1 1 d .
H35 H 1.0740 1.0262 0.3293 0.051 Uiso 1 1 calc R
C36 C 0.96923(14) 0.97512(12) 0.26508(16) 0.0317(5) Uani 1 1 d .
H36 H 0.9418 1.0194 0.2428 0.038 Uiso 1 1 calc R
C37 C 0.76023(18) 0.97936(13) 0.48262(14) 0.0353(6) Uani 1 1 d .
H37A H 0.7917 0.9625 0.5356 0.053 Uiso 1 1 calc R
H37B H 0.7063 1.0008 0.4886 0.053 Uiso 1 1 calc R
H37C H 0.7932 1.0171 0.4610 0.053 Uiso 1 1 calc R
C38 C 0.69235(17) 0.83277(14) 0.46860(14) 0.0342(5) Uani 1 1 d .
H38A H 0.6845 0.7860 0.4381 0.051 Uiso 1 1 calc R
H38B H 0.6375 0.8513 0.4756 0.051 Uiso 1 1 calc R
H38C H 0.7289 0.8241 0.5218 0.051 Uiso 1 1 calc R
C39 C 0.84512(16) 0.86247(19) 0.41996(16) 0.0447(7) Uani 1 1 d .
H39A H 0.8798 0.8979 0.3971 0.067 Uiso 1 1 calc R
H39B H 0.8409 0.8158 0.3894 0.067 Uiso 1 1 calc R
H39C H 0.8712 0.8529 0.4768 0.067 Uiso 1 1 calc R
C40 C 0.45456(15) 0.87715(13) 0.19664(15) 0.0314(5) Uani 1 1 d .
H40A H 0.4105 0.8739 0.1472 0.047 Uiso 1 1 calc R
H40B H 0.4333 0.9053 0.2379 0.047 Uiso 1 1 calc R
H40C H 0.4704 0.8270 0.2169 0.047 Uiso 1 1 calc R
C41 C 0.50392(15) 1.01362(12) 0.13713(14) 0.0284(5) Uani 1 1 d .
H41A H 0.5477 1.0419 0.1180 0.043 Uiso 1 1 calc R
H41B H 0.4863 1.0410 0.1810 0.043 Uiso 1 1 calc R
H41C H 0.4553 1.0065 0.0923 0.043 Uiso 1 1 calc R
C42 C 0.56120(17) 0.87932(15) 0.08234(14) 0.0352(6) Uani 1 1 d .
H42A H 0.5803 0.8280 0.0943 0.053 Uiso 1 1 calc R
H42B H 0.6038 0.9068 0.0606 0.053 Uiso 1 1 calc R
H42C H 0.5078 0.8791 0.0423 0.053 Uiso 1 1 calc R
Cl3 Cl 0.73829(6) 0.47091(5) 0.26071(6) 0.0639(2) Uani 1 1 d .
Cl4 Cl 0.87225(7) 0.38424(7) 0.35771(8) 0.0953(4) Uani 1 1 d .
C43 C 0.7697(2) 0.4078(2) 0.3419(2) 0.0680(11) Uani 1 1 d .
H43A H 0.7582 0.4304 0.3920 0.082 Uiso 1 1 calc R
H43B H 0.7351 0.3622 0.3307 0.082 Uiso 1 1 calc R

loop_
_atom_site_aniso_label
_atom_site_aniso_U_11
_atom_site_aniso_U_22
_atom_site_aniso_U_33
_atom_site_aniso_U_23
_atom_site_aniso_U_13
_atom_site_aniso_U_12
Pd1 0.01453(6) 0.01371(5) 0.01312(6) 0.00064(4) 0.00347(5) -0.00009(5)
Au1 0.01597(3) 0.01422(3) 0.01453(3) 0.00029(2) 0.00530(2) 0.00063(2)
Au2 0.03400(5) 0.02638(4) 0.02068(4) 0.00555(3) 0.01135(3) 0.00011(3)
Cl1 0.0382(3) 0.0592(4) 0.0299(3) 0.0037(3) 0.0044(3) -0.0076(3)
Cl2 0.0360(3) 0.0348(3) 0.0339(3) 0.0068(2) 0.0106(3) -0.0033(2)
P1 0.0165(2) 0.01416(19) 0.0149(2) 0.00014(16) 0.00527(18) 0.00048(16)
P2 0.0169(2) 0.0160(2) 0.0151(2) -0.00062(16) 0.00505(18) 0.00134(16)
P3 0.0207(2) 0.0242(2) 0.0142(2) 0.00234(18) 0.00298(19) 0.00120(19)
P4 0.0194(2) 0.0178(2) 0.0187(2) -0.00063(18) 0.00008(19) 0.00043(18)
F1 0.0338(7) 0.0159(5) 0.0324(7) -0.0003(5) 0.0148(6) 0.0036(5)
F2 0.0279(7) 0.0303(7) 0.0311(7) -0.0024(5) 0.0143(6) 0.0109(5)
F3 0.0246(6) 0.0394(7) 0.0343(7) 0.0005(6) 0.0193(6) -0.0004(5)
F4 0.0300(7) 0.0214(6) 0.0350(7) 0.0019(5) 0.0175(6) -0.0049(5)
F5 0.0304(7) 0.0250(6) 0.0295(7) -0.0050(5) 0.0140(6) 0.0047(5)
F6 0.0478(9) 0.0166(6) 0.0338(7) -0.0048(5) 0.0116(7) 0.0061(5)
F7 0.0354(7) 0.0152(5) 0.0364(7) 0.0016(5) 0.0053(6) -0.0054(5)
F8 0.0255(6) 0.0230(6) 0.0360(7) 0.0034(5) 0.0134(6) -0.0019(5)
C1 0.0160(8) 0.0175(7) 0.0153(8) -0.0007(6) 0.0033(7) 0.0003(6)
C2 0.0168(8) 0.0161(7) 0.0146(8) 0.0008(6) 0.0049(7) 0.0025(6)
C3 0.0210(9) 0.0167(8) 0.0189(8) 0.0000(7) 0.0056(7) 0.0030(7)
C4 0.0196(9) 0.0251(9) 0.0186(9) -0.0018(7) 0.0056(8) 0.0058(7)
C5 0.0171(9) 0.0283(10) 0.0196(9) 0.0017(8) 0.0080(8) 0.0004(7)
C6 0.0214(9) 0.0183(8) 0.0196(9) 0.0004(7) 0.0061(7) -0.0015(7)
C7 0.0233(9) 0.0147(7) 0.0171(8) 0.0010(6) 0.0075(7) 0.0021(7)
C8 0.0230(10) 0.0243(10) 0.0321(11) 0.0085(8) 0.0098(9) 0.0004(8)
C9 0.0356(13) 0.0277(11) 0.0436(14) 0.0155(10) 0.0175(11) 0.0013(9)
C10 0.0413(13) 0.0285(11) 0.0304(11) 0.0147(9) 0.0172(11) 0.0139(10)
C11 0.0290(11) 0.0283(10) 0.0277(11) 0.0049(9) 0.0020(9) 0.0071(9)
C12 0.0237(10) 0.0212(9) 0.0236(10) 0.0026(7) 0.0032(8) 0.0012(7)
C13 0.0220(9) 0.0176(8) 0.0164(8) -0.0006(7) 0.0029(7) -0.0019(7)
C14 0.0236(11) 0.0490(15) 0.0301(12) -0.0149(11) 0.0059(10) -0.0033(10)
C15 0.0246(12) 0.070(2) 0.0386(14) -0.0152(14) 0.0039(11) -0.0088(12)
C16 0.0338(13) 0.0458(15) 0.0291(12) -0.0072(11) -0.0046(10) -0.0099(11)
C17 0.0426(14) 0.0358(12) 0.0226(10) -0.0106(9) 0.0009(10) 0.0004(10)
C18 0.0312(12) 0.0295(10) 0.0231(10) -0.0061(8) 0.0071(9) 0.0029(9)
C19 0.0158(8) 0.0166(8) 0.0150(8) 0.0000(6) 0.0015(7) 0.0002(6)
C20 0.0194(9) 0.0156(7) 0.0133(7) -0.0022(6) 0.0022(7) 0.0007(6)
C21 0.0235(10) 0.0188(8) 0.0186(9) -0.0029(7) 0.0043(8) 0.0025(7)
C22 0.0312(11) 0.0150(8) 0.0197(9) -0.0026(7) 0.0012(8) 0.0036(7)
C23 0.0244(10) 0.0151(8) 0.0202(9) 0.0016(7) -0.0018(8) -0.0025(7)
C24 0.0188(9) 0.0181(8) 0.0203(9) 0.0002(7) 0.0022(7) -0.0002(7)
C25 0.0264(10) 0.0219(9) 0.0168(8) 0.0008(7) 0.0086(8) 0.0038(7)
C26 0.0404(16) 0.084(2) 0.0317(13) -0.0141(14) 0.0200(12) -0.0197(15)
C27 0.061(2) 0.114(3) 0.0365(16) -0.0148(18) 0.0335(16) -0.029(2)
C28 0.077(2) 0.065(2) 0.0233(12) -0.0081(12) 0.0256(15) -0.0068(17)
C29 0.057(2) 0.098(3) 0.0186(11) -0.0109(14) 0.0053(13) -0.0067(18)
C30 0.0335(14) 0.077(2) 0.0216(11) -0.0090(12) 0.0084(10) -0.0029(13)
C31 0.0183(9) 0.0193(8) 0.0198(9) -0.0007(7) 0.0047(7) 0.0013(7)
C32 0.0245(10) 0.0211(9) 0.0244(10) -0.0012(8) 0.0025(8) 0.0020(7)
C33 0.0275(11) 0.0285(11) 0.0316(12) -0.0006(9) -0.0034(9) 0.0094(9)
C34 0.0258(12) 0.0372(13) 0.0461(15) -0.0116(11) -0.0105(11) 0.0071(10)
C35 0.0272(12) 0.0287(12) 0.0626(19) -0.0089(12) -0.0085(12) -0.0022(9)
C36 0.0228(10) 0.0218(10) 0.0471(14) -0.0017(9) -0.0009(10) 0.0014(8)
C37 0.0474(15) 0.0311(12) 0.0213(10) -0.0020(9) -0.0070(10) -0.0070(10)
C38 0.0482(15) 0.0328(12) 0.0219(10) 0.0084(9) 0.0078(10) -0.0045(10)
C39 0.0272(13) 0.080(2) 0.0246(12) 0.0053(13) 0.0010(10) 0.0200(13)
C40 0.0248(11) 0.0311(11) 0.0349(12) 0.0031(9) -0.0016(10) -0.0117(9)
C41 0.0300(11) 0.0223(9) 0.0282(11) 0.0052(8) -0.0046(9) 0.0012(8)
C42 0.0367(13) 0.0432(14) 0.0219(10) -0.0077(10) -0.0022(10) 0.0105(11)
Cl3 0.0650(5) 0.0464(4) 0.0819(6) 0.0192(4) 0.0193(5) 0.0161(4)
Cl4 0.0591(6) 0.1209(10) 0.1116(9) 0.0650(8) 0.0312(6) 0.0328(6)
C43 0.061(2) 0.079(3) 0.074(3) 0.029(2) 0.038(2) 0.0137(18)

loop_
_atom_type_symbol
_atom_type_description
_atom_type_scat_dispersion_real
_atom_type_scat_dispersion_imag
_atom_type_scat_source
C C 0.0033 0.0016 'International Tables Vol C Tables 4.2.6.8 and 6.1.1.4'
H H 0.0000 0.0000 'International Tables Vol C Tables 4.2.6.8 and 6.1.1.4'
F F 0.0171 0.0103 'International Tables Vol C Tables 4.2.6.8 and 6.1.1.4'
P P 0.1023 0.0942 'International Tables Vol C Tables 4.2.6.8 and 6.1.1.4'
Cl Cl 0.1484 0.1585 'International Tables Vol C Tables 4.2.6.8 and 6.1.1.4'
Pd Pd -0.9988 1.0072 'International Tables Vol C Tables 4.2.6.8 and 6.1.1.4'
Au Au -2.0133 8.8022 'International Tables Vol C Tables 4.2.6.8 and 6.1.1.4'

loop_
_geom_angle_atom_site_label_1
_geom_angle_atom_site_label_2
_geom_angle_atom_site_label_3
_geom_angle
C1 Pd1 C19 176.84(7)
C1 Pd1 P3 90.54(5)
C19 Pd1 P3 89.99(5)
C1 Pd1 P4 87.96(5)
C19 Pd1 P4 90.79(5)
P3 Pd1 P4 166.18(2)
C1 Pd1 Au1 91.58(5)
C19 Pd1 Au1 91.37(5)
P3 Pd1 Au1 101.509(15)
P4 Pd1 Au1 92.264(14)
P1 Au1 P2 166.826(18)
P1 Au1 Pd1 87.590(13)
P2 Au1 Pd1 87.762(13)
P1 Au1 Au2 95.162(13)
P2 Au1 Au2 94.018(13)
Pd1 Au1 Au2 156.462(4)
Cl1 Au2 Cl2 177.78(2)
Cl1 Au2 Au1 81.323(17)
Cl2 Au2 Au1 100.518(15)
C13 P1 C2 107.74(9)
C13 P1 C7 105.03(9)
C2 P1 C7 107.61(9)
C13 P1 Au1 109.16(7)
C2 P1 Au1 112.59(6)
C7 P1 Au1 114.27(6)
C31 P2 C25 106.22(10)
C31 P2 C20 107.49(9)
C25 P2 C20 106.09(9)
C31 P2 Au1 107.54(6)
C25 P2 Au1 116.69(7)
C20 P2 Au1 112.32(6)
C39 P3 C38 102.14(14)
C39 P3 C37 102.95(14)
C38 P3 C37 103.38(12)
C39 P3 Pd1 119.26(9)
C38 P3 Pd1 109.39(9)
C37 P3 Pd1 117.59(8)
C40 P4 C42 103.89(12)
C40 P4 C41 102.94(12)
C42 P4 C41 101.79(12)
C40 P4 Pd1 109.52(8)
C42 P4 Pd1 118.46(8)
C41 P4 Pd1 118.29(8)
C6 C1 C2 115.65(17)
C6 C1 Pd1 116.76(13)
C2 C1 Pd1 127.53(14)
C3 C2 C1 119.95(17)
C3 C2 P1 120.33(14)
C1 C2 P1 119.69(14)
F1 C3 C4 116.48(17)
F1 C3 C2 121.50(17)
C4 C3 C2 122.02(18)
F2 C4 C3 121.03(18)
F2 C4 C5 119.93(18)
C3 C4 C5 119.04(18)
F3 C5 C4 119.71(18)
F3 C5 C6 121.35(18)
C4 C5 C6 118.95(18)
F4 C6 C5 115.52(17)
F4 C6 C1 120.13(17)
C5 C6 C1 124.35(18)
C12 C7 C8 119.39(18)
C12 C7 P1 121.66(15)
C8 C7 P1 118.70(16)
C9 C8 C7 119.7(2)
C9 C8 H8 120.1
C7 C8 H8 120.1
C10 C9 C8 120.7(2)
C10 C9 H9 119.7
C8 C9 H9 119.7
C9 C10 C11 119.6(2)
C9 C10 H10 120.2
C11 C10 H10 120.2
C10 C11 C12 120.1(2)
C10 C11 H11 119.9
C12 C11 H11 119.9
C11 C12 C7 120.5(2)
C11 C12 H12 119.7
C7 C12 H12 119.7
C14 C13 C18 118.3(2)
C14 C13 P1 117.81(16)
C18 C13 P1 123.74(17)
C13 C14 C15 121.0(2)
C13 C14 H14 119.5
C15 C14 H14 119.5
C16 C15 C14 119.9(3)
C16 C15 H15 120.1
C14 C15 H15 120.1
C15 C16 C17 119.8(2)
C15 C16 H16 120.1
C17 C16 H16 120.1
C16 C17 C18 120.8(2)
C16 C17 H17 119.6
C18 C17 H17 119.6
C17 C18 C13 120.2(2)
C17 C18 H18 119.9
C13 C18 H18 119.9
C24 C19 C20 115.65(17)
C24 C19 Pd1 117.05(14)
C20 C19 Pd1 127.29(13)
C21 C20 C19 119.77(17)
C21 C20 P2 120.04(15)
C19 C20 P2 120.20(13)
F5 C21 C22 116.14(17)
F5 C21 C20 121.50(18)
C22 C21 C20 122.36(19)
F6 C22 C21 121.0(2)
F6 C22 C23 120.37(18)
C21 C22 C23 118.64(18)
F7 C23 C24 121.12(19)
F7 C23 C22 119.78(18)
C24 C23 C22 119.10(18)
F8 C24 C23 115.24(17)
F8 C24 C19 120.28(17)
C23 C24 C19 124.48(19)
C26 C25 C30 118.9(2)
C26 C25 P2 120.73(18)
C30 C25 P2 120.27(18)
C25 C26 C27 120.7(3)
C25 C26 H26 119.7
C27 C26 H26 119.7
C28 C27 C26 120.2(3)
C28 C27 H27 119.9
C26 C27 H27 119.9
C29 C28 C27 119.5(3)
C29 C28 H28 120.2
C27 C28 H28 120.2
C28 C29 C30 120.2(3)
C28 C29 H29 119.9
C30 C29 H29 119.9
C25 C30 C29 120.3(3)
C25 C30 H30 119.8
C29 C30 H30 119.8
C36 C31 C32 118.9(2)
C36 C31 P2 116.93(15)
C32 C31 P2 124.13(16)
C33 C32 C31 120.1(2)
C33 C32 H32 119.9
C31 C32 H32 119.9
C34 C33 C32 120.6(2)
C34 C33 H33 119.7
C32 C33 H33 119.7
C33 C34 C35 119.8(2)
C33 C34 H34 120.1
C35 C34 H34 120.1
C36 C35 C34 119.9(2)
C36 C35 H35 120.0
C34 C35 H35 120.0
C35 C36 C31 120.6(2)
C35 C36 H36 119.7
C31 C36 H36 119.7
P3 C37 H37A 109.5
P3 C37 H37B 109.5
H37A C37 H37B 109.5
P3 C37 H37C 109.5
H37A C37 H37C 109.5
H37B C37 H37C 109.5
P3 C38 H38A 109.5
P3 C38 H38B 109.5
H38A C38 H38B 109.5
P3 C38 H38C 109.5
H38A C38 H38C 109.5
H38B C38 H38C 109.5
P3 C39 H39A 109.5
P3 C39 H39B 109.5
H39A C39 H39B 109.5
P3 C39 H39C 109.5
H39A C39 H39C 109.5
H39B C39 H39C 109.5
P4 C40 H40A 109.5
P4 C40 H40B 109.5
H40A C40 H40B 109.5
P4 C40 H40C 109.5
H40A C40 H40C 109.5
H40B C40 H40C 109.5
P4 C41 H41A 109.5
P4 C41 H41B 109.5
H41A C41 H41B 109.5
P4 C41 H41C 109.5
H41A C41 H41C 109.5
H41B C41 H41C 109.5
P4 C42 H42A 109.5
P4 C42 H42B 109.5
H42A C42 H42B 109.5
P4 C42 H42C 109.5
H42A C42 H42C 109.5
H42B C42 H42C 109.5
Cl4 C43 Cl3 113.53(19)
Cl4 C43 H43A 108.9
Cl3 C43 H43A 108.9
Cl4 C43 H43B 108.9
Cl3 C43 H43B 108.9
H43A C43 H43B 107.7

loop_
_geom_bond_atom_site_label_1
_geom_bond_atom_site_label_2
_geom_bond_distance
Pd1 C1 2.0692(18)
Pd1 C19 2.0746(18)
Pd1 P3 2.3118(5)
Pd1 P4 2.3196(5)
Pd1 Au1 2.83010(16)
Au1 P1 2.3217(5)
Au1 P2 2.3231(5)
Au1 Au2 2.94767(15)
Au2 Cl1 2.2697(7)
Au2 Cl2 2.2707(6)
P1 C13 1.820(2)
P1 C2 1.8245(19)
P1 C7 1.8246(19)
P2 C31 1.815(2)
P2 C25 1.818(2)
P2 C20 1.8230(19)
P3 C39 1.808(3)
P3 C38 1.813(2)
P3 C37 1.815(2)
P4 C40 1.804(2)
P4 C42 1.810(2)
P4 C41 1.813(2)
F1 C3 1.346(2)
F2 C4 1.345(2)
F3 C5 1.344(2)
F4 C6 1.359(2)
F5 C21 1.355(2)
F6 C22 1.341(2)
F7 C23 1.339(2)
F8 C24 1.361(2)
C1 C6 1.387(3)
C1 C2 1.416(3)
C2 C3 1.395(3)
C3 C4 1.372(3)
C4 C5 1.379(3)
C5 C6 1.380(3)
C7 C12 1.385(3)
C7 C8 1.393(3)
C8 C9 1.388(3)
C8 H8 0.9500
C9 C10 1.381(4)
C9 H9 0.9500
C10 C11 1.384(3)
C10 H10 0.9500
C11 C12 1.384(3)
C11 H11 0.9500
C12 H12 0.9500
C13 C14 1.382(3)
C13 C18 1.400(3)
C14 C15 1.394(3)
C14 H14 0.9500
C15 C16 1.370(4)
C15 H15 0.9500
C16 C17 1.376(4)
C16 H16 0.9500
C17 C18 1.380(3)
C17 H17 0.9500
C18 H18 0.9500
C19 C24 1.389(3)
C19 C20 1.416(3)
C20 C21 1.396(3)
C21 C22 1.377(3)
C22 C23 1.380(3)
C23 C24 1.379(3)
C25 C26 1.374(3)
C25 C30 1.375(3)
C26 C27 1.379(4)
C26 H26 0.9500
C27 C28 1.372(5)
C27 H27 0.9500
C28 C29 1.368(5)
C28 H28 0.9500
C29 C30 1.387(4)
C29 H29 0.9500
C30 H30 0.9500
C31 C36 1.394(3)
C31 C32 1.395(3)
C32 C33 1.382(3)
C32 H32 0.9500
C33 C34 1.380(3)
C33 H33 0.9500
C34 C35 1.388(4)
C34 H34 0.9500
C35 C36 1.384(3)
C35 H35 0.9500
C36 H36 0.9500
C37 H37A 0.9800
C37 H37B 0.9800
C37 H37C 0.9800
C38 H38A 0.9800
C38 H38B 0.9800
C38 H38C 0.9800
C39 H39A 0.9800
C39 H39B 0.9800
C39 H39C 0.9800
C40 H40A 0.9800
C40 H40B 0.9800
C40 H40C 0.9800
C41 H41A 0.9800
C41 H41B 0.9800
C41 H41C 0.9800
C42 H42A 0.9800
C42 H42B 0.9800
C42 H42C 0.9800
Cl3 C43 1.770(3)
Cl4 C43 1.681(4)
C43 H43A 0.9900
C43 H43B 0.9900

loop_
_geom_torsion_atom_site_label_1
_geom_torsion_atom_site_label_2
_geom_torsion_atom_site_label_3
_geom_torsion_atom_site_label_4
_geom_torsion
C1 Pd1 Au1 P1 5.86(5)
C19 Pd1 Au1 P1 -175.28(5)
P3 Pd1 Au1 P1 -85.010(19)
P4 Pd1 Au1 P1 93.881(18)
C1 Pd1 Au1 P2 173.53(5)
C19 Pd1 Au1 P2 -7.61(5)
P3 Pd1 Au1 P2 82.660(19)
P4 Pd1 Au1 P2 -98.449(18)
C1 Pd1 Au1 Au2 -91.54(5)
C19 Pd1 Au1 Au2 87.32(5)
P3 Pd1 Au1 Au2 177.587(16)
P4 Pd1 Au1 Au2 -3.523(18)
P1 Au1 Au2 Cl1 -93.76(2)
P2 Au1 Au2 Cl1 95.70(2)
Pd1 Au1 Au2 Cl1 2.08(2)
P1 Au1 Au2 Cl2 84.98(2)
P2 Au1 Au2 Cl2 -85.56(2)
Pd1 Au1 Au2 Cl2 -179.182(19)
P2 Au1 P1 C13 41.03(11)
Pd1 Au1 P1 C13 110.46(7)
Au2 Au1 P1 C13 -92.97(7)
P2 Au1 P1 C2 -78.57(10)
Pd1 Au1 P1 C2 -9.13(7)
Au2 Au1 P1 C2 147.44(7)
P2 Au1 P1 C7 158.27(9)
Pd1 Au1 P1 C7 -132.29(7)
Au2 Au1 P1 C7 24.28(7)
P1 Au1 P2 C31 -39.29(11)
Pd1 Au1 P2 C31 -108.71(7)
Au2 Au1 P2 C31 94.80(7)
P1 Au1 P2 C25 -158.42(10)
Pd1 Au1 P2 C25 132.16(8)
Au2 Au1 P2 C25 -24.33(8)
P1 Au1 P2 C20 78.77(10)
Pd1 Au1 P2 C20 9.36(7)
Au2 Au1 P2 C20 -147.13(6)
C1 Pd1 P3 C39 -148.38(14)
C19 Pd1 P3 C39 34.74(14)
P4 Pd1 P3 C39 127.99(15)
Au1 Pd1 P3 C39 -56.66(13)
C1 Pd1 P3 C38 94.70(11)
C19 Pd1 P3 C38 -82.18(11)
P4 Pd1 P3 C38 11.07(13)
Au1 Pd1 P3 C38 -173.58(9)
C1 Pd1 P3 C37 -22.74(12)
C19 Pd1 P3 C37 160.38(12)
P4 Pd1 P3 C37 -106.37(13)
Au1 Pd1 P3 C37 68.98(11)
C1 Pd1 P4 C40 -81.95(10)
C19 Pd1 P4 C40 95.15(10)
P3 Pd1 P4 C40 1.99(13)
Au1 Pd1 P4 C40 -173.45(9)
C1 Pd1 P4 C42 159.24(12)
C19 Pd1 P4 C42 -23.66(12)
P3 Pd1 P4 C42 -116.82(13)
Au1 Pd1 P4 C42 67.74(11)
C1 Pd1 P4 C41 35.48(11)
C19 Pd1 P4 C41 -147.43(11)
P3 Pd1 P4 C41 119.42(12)
Au1 Pd1 P4 C41 -56.02(10)
P3 Pd1 C1 C6 -83.25(15)
P4 Pd1 C1 C6 83.01(15)
Au1 Pd1 C1 C6 175.22(14)
P3 Pd1 C1 C2 99.73(16)
P4 Pd1 C1 C2 -94.01(16)
Au1 Pd1 C1 C2 -1.80(16)
C6 C1 C2 C3 -0.7(3)
Pd1 C1 C2 C3 176.38(14)
C6 C1 C2 P1 177.56(14)
Pd1 C1 C2 P1 -5.4(2)
C13 P1 C2 C3 68.84(17)
C7 P1 C2 C3 -43.93(18)
Au1 P1 C2 C3 -170.74(14)
C13 P1 C2 C1 -109.38(16)
C7 P1 C2 C1 137.85(15)
Au1 P1 C2 C1 11.04(17)
C1 C2 C3 F1 179.22(17)
P1 C2 C3 F1 1.0(3)
C1 C2 C3 C4 -1.2(3)
P1 C2 C3 C4 -179.43(16)
F1 C3 C4 F2 1.2(3)
C2 C3 C4 F2 -178.42(18)
F1 C3 C4 C5 -178.83(17)
C2 C3 C4 C5 1.6(3)
F2 C4 C5 F3 0.1(3)
C3 C4 C5 F3 -179.87(18)
F2 C4 C5 C6 179.96(18)
C3 C4 C5 C6 -0.1(3)
F3 C5 C6 F4 -1.6(3)
C4 C5 C6 F4 178.56(18)
F3 C5 C6 C1 177.85(19)
C4 C5 C6 C1 -2.0(3)
C2 C1 C6 F4 -178.27(17)
Pd1 C1 C6 F4 4.4(2)
C2 C1 C6 C5 2.3(3)
Pd1 C1 C6 C5 -175.10(16)
C13 P1 C7 C12 -147.69(17)
C2 P1 C7 C12 -33.10(19)
Au1 P1 C7 C12 92.72(17)
C13 P1 C7 C8 38.01(19)
C2 P1 C7 C8 152.60(16)
Au1 P1 C7 C8 -81.58(17)
C12 C7 C8 C9 0.2(3)
P1 C7 C8 C9 174.63(19)
C7 C8 C9 C10 -0.4(4)
C8 C9 C10 C11 0.3(4)
C9 C10 C11 C12 -0.1(4)
C10 C11 C12 C7 0.0(3)
C8 C7 C12 C11 0.0(3)
P1 C7 C12 C11 -174.26(17)
C2 P1 C13 C14 154.64(18)
C7 P1 C13 C14 -90.86(19)
Au1 P1 C13 C14 32.09(19)
C2 P1 C13 C18 -29.5(2)
C7 P1 C13 C18 85.03(19)
Au1 P1 C13 C18 -152.03(16)
C18 C13 C14 C15 -0.6(4)
P1 C13 C14 C15 175.5(2)
C13 C14 C15 C16 0.6(5)
C14 C15 C16 C17 -0.4(5)
C15 C16 C17 C18 0.3(4)
C16 C17 C18 C13 -0.3(4)
C14 C13 C18 C17 0.5(3)
P1 C13 C18 C17 -175.41(18)
P3 Pd1 C19 C24 85.56(14)
P4 Pd1 C19 C24 -80.64(14)
Au1 Pd1 C19 C24 -172.93(14)
P3 Pd1 C19 C20 -95.47(16)
P4 Pd1 C19 C20 98.32(16)
Au1 Pd1 C19 C20 6.04(16)
C24 C19 C20 C21 -1.0(3)
Pd1 C19 C20 C21 -179.93(14)
C24 C19 C20 P2 179.40(14)
Pd1 C19 C20 P2 0.4(2)
C31 P2 C20 C21 -70.19(17)
C25 P2 C20 C21 43.12(18)
Au1 P2 C20 C21 171.72(13)
C31 P2 C20 C19 109.45(16)
C25 P2 C20 C19 -137.24(15)
Au1 P2 C20 C19 -8.64(17)
C19 C20 C21 F5 -179.47(17)
P2 C20 C21 F5 0.2(3)
C19 C20 C21 C22 0.3(3)
P2 C20 C21 C22 179.91(16)
F5 C21 C22 F6 -0.1(3)
C20 C21 C22 F6 -179.81(18)
F5 C21 C22 C23 -179.30(18)
C20 C21 C22 C23 0.9(3)
F6 C22 C23 F7 -1.2(3)
C21 C22 C23 F7 178.01(18)
F6 C22 C23 C24 179.34(18)
C21 C22 C23 C24 -1.4(3)
F7 C23 C24 F8 0.7(3)
C22 C23 C24 F8 -179.90(18)
F7 C23 C24 C19 -178.70(18)
C22 C23 C24 C19 0.7(3)
C20 C19 C24 F8 -178.88(17)
Pd1 C19 C24 F8 0.2(2)
C20 C19 C24 C23 0.5(3)
Pd1 C19 C24 C23 179.58(16)
C31 P2 C25 C26 -23.2(2)
C20 P2 C25 C26 -137.4(2)
Au1 P2 C25 C26 96.6(2)
C31 P2 C25 C30 159.7(2)
C20 P2 C25 C30 45.5(2)
Au1 P2 C25 C30 -80.4(2)
C30 C25 C26 C27 -2.3(5)
P2 C25 C26 C27 -179.4(3)
C25 C26 C27 C28 2.8(6)
C26 C27 C28 C29 -1.3(6)
C27 C28 C29 C30 -0.6(6)
C26 C25 C30 C29 0.5(4)
P2 C25 C30 C29 177.5(3)
C28 C29 C30 C25 1.0(5)
C25 P2 C31 C36 91.77(19)
C20 P2 C31 C36 -155.01(18)
Au1 P2 C31 C36 -33.86(19)
C25 P2 C31 C32 -89.41(19)
C20 P2 C31 C32 23.8(2)
Au1 P2 C31 C32 144.96(17)
C36 C31 C32 C33 2.3(3)
P2 C31 C32 C33 -176.53(18)
C31 C32 C33 C34 -0.4(4)
C32 C33 C34 C35 -1.9(4)
C33 C34 C35 C36 2.3(5)
C34 C35 C36 C31 -0.4(5)
C32 C31 C36 C35 -1.9(4)
P2 C31 C36 C35 177.0(2)
